data_7036306
loop_
_publ_author_name
'Nejman, Phillip S.'
'Morton-Fernandez, Brian'
'Moulding, David J.'
'Athukorala Arachchige, Kasun S.'
'Cordes, David B.'
'Slawin, Alexandra M. Z.'
'Kilian, Petr'
'Woollins, J. Derek'

_publ_section_title
;
 Structural diversity of bimetallic rhodium and iridium half sandwich
 dithiolato complexes.
;
_journal_issue 38
_journal_name_full 'Dalton transactions (Cambridge, England : 2003)'
_journal_page_first 16758
_journal_page_last 16766
_journal_paper_doi 10.1039/c5dt02542g
_journal_volume 44
_journal_year 2015
_chemical_formula_moiety 'C32 H40 Cl2 O Rh2 S2'
_chemical_formula_sum 'C32 H40 Cl2 O Rh2 S2'
_chemical_formula_weight 781.50
_space_group_crystal_system monoclinic
_space_group_IT_number 14
_space_group_name_Hall '-P 2ybc'
_space_group_name_H-M_alt 'P 1 21/c 1'
_symmetry_space_group_name_Hall '-P 2ybc'
_symmetry_space_group_name_H-M 'P 1 21/c 1'
_atom_sites_solution_hydrogens geom
_atom_sites_solution_primary direct
_atom_sites_solution_secondary difmap
_audit_creation_date 2015-05-18
_audit_creation_method 'by CrystalStructure 4.1'
_audit_update_record
;
2015-07-29 deposited with the CCDC.
2015-08-27 downloaded from the CCDC.
;
_cell_angle_alpha 90.0000
_cell_angle_beta 101.8010(18)
_cell_angle_gamma 90.0000
_cell_formula_units_Z 4
_cell_length_a 13.9932(11)
_cell_length_b 13.8243(10)
_cell_length_c 16.3045(11)
_cell_measurement_reflns_used 11089
_cell_measurement_temperature 173
_cell_measurement_theta_max 25.35
_cell_measurement_theta_min 1.49
_cell_volume 3087.4(4)
_computing_cell_refinement 'CrystalClear-SM Expert 2.1 b29'
_computing_data_collection 'CrystalClear-SM Expert 2.1 b29 (Rigaku, 2013)'
_computing_data_reduction 'CrystalClear-SM Expert 2.1 b29'
_computing_molecular_graphics 'CrystalStructure 4.1'
_computing_publication_material 'CrystalStructure 4.1 (Rigaku, 2014)'
_computing_structure_refinement 'SHELXL2013 (Sheldrick, 2008)'
_computing_structure_solution 'DIRDIF99-PATTY (Gould, et al., 1999)'
_diffrn_ambient_temperature 173
_diffrn_detector_area_resol_mean 5.811
_diffrn_measured_fraction_theta_full 1.000
_diffrn_measured_fraction_theta_max 0.999
_diffrn_measurement_device_type 'Rigaku XtaLAB P100'
_diffrn_measurement_method \w
_diffrn_radiation_type 'Mo K\a'
_diffrn_radiation_wavelength 0.71075
_diffrn_reflns_av_R_equivalents 0.0208
_diffrn_reflns_laue_measured_fraction_full 1.000
_diffrn_reflns_laue_measured_fraction_max 0.999
_diffrn_reflns_limit_h_max 16
_diffrn_reflns_limit_h_min -16
_diffrn_reflns_limit_k_max 16
_diffrn_reflns_limit_k_min -16
_diffrn_reflns_limit_l_max 19
_diffrn_reflns_limit_l_min -19
_diffrn_reflns_number 37059
_diffrn_reflns_point_group_measured_fraction_full 1.000
_diffrn_reflns_point_group_measured_fraction_max 0.999
_diffrn_reflns_theta_full 25.242
_diffrn_reflns_theta_max 25.401
_diffrn_reflns_theta_min 1.487
_diffrn_standards_number 0
_exptl_absorpt_coefficient_mu 1.400
_exptl_absorpt_correction_T_max 0.919
_exptl_absorpt_correction_T_min 0.842
_exptl_absorpt_correction_type multi-scan
_exptl_absorpt_process_details 'REQAB (Rigaku, 1998)'
_exptl_crystal_colour orange
_exptl_crystal_density_diffrn 1.681
_exptl_crystal_density_method 'not measured'
_exptl_crystal_description prism
_exptl_crystal_F_000 1584.00
_exptl_crystal_size_max 0.150
_exptl_crystal_size_mid 0.150
_exptl_crystal_size_min 0.060
_refine_diff_density_max 0.84
_refine_diff_density_min -0.81
_refine_ls_extinction_method none
_refine_ls_goodness_of_fit_ref 1.065
_refine_ls_hydrogen_treatment mixed
_refine_ls_number_parameters 368
_refine_ls_number_reflns 5682
_refine_ls_number_restraints 3
_refine_ls_R_factor_all 0.0210
_refine_ls_R_factor_gt 0.0200
_refine_ls_shift/su_max 0.002
_refine_ls_structure_factor_coef Fsqd
_refine_ls_weighting_details 'w = 1/[\s^2^(Fo^2^)+(0.0302P)^2^+3.2141P] where P=(Fo^2^+2Fc^2^)/3'
_refine_ls_weighting_scheme calc
_refine_ls_wR_factor_gt 0.0563
_refine_ls_wR_factor_ref 0.0567
_reflns_number_gt 5451
_reflns_number_total 5682
_reflns_threshold_expression F^2^>2.0\s(F^2^)
_cod_data_source_file c5dt02542g2.cif
_cod_data_source_block 3c
_cod_depositor_comments 'Adding full bibliography for 7036305--7036311.cif.'
_cod_database_code 7036306

loop_
_space_group_symop_id
_space_group_symop_operation_xyz
1 +X,+Y,+Z
2 -X,1/2+Y,1/2-Z
3 -X,-Y,-Z
4 +X,-1/2-Y,-1/2+Z

loop_
_atom_site_label
_atom_site_type_symbol
_atom_site_fract_x
_atom_site_fract_y
_atom_site_fract_z
_atom_site_U_iso_or_equiv
_atom_site_adp_type
_atom_site_occupancy
_atom_site_site_symmetry_order
_atom_site_calc_flag
_atom_site_refinement_flags_posn
_atom_site_refinement_flags_adp
Rh1 Rh 0.92490(2) 0.69233(2) 0.37765(2) 0.01765(6) Uani 1 1 d . .
Rh2 Rh 0.70292(2) 0.63032(2) 0.37165(2) 0.02076(6) Uani 1 1 d . .
Cl1 Cl 0.84087(4) 0.53657(4) 0.33790(3) 0.02309(11) Uani 1 1 d . .
Cl2 Cl 0.31034(5) 0.66511(5) 0.36707(5) 0.04822(17) Uani 1 1 d . .
S1 S 0.77431(4) 0.75201(4) 0.29991(3) 0.02183(11) Uani 1 1 d . .
S9 S 0.82922(4) 0.68501(4) 0.48187(3) 0.01923(11) Uani 1 1 d . .
O1 O 0.2469(4) 0.7995(3) 0.2300(3) 0.1426(17) Uani 1 1 d D .
H1A H 0.267(5) 0.758(3) 0.279(2) 0.171 Uiso 1 1 d D U
H1B H 0.262(5) 0.8661(15) 0.249(4) 0.171 Uiso 1 1 d D U
C1 C 0.75346(15) 0.86283(15) 0.34775(14) 0.0219(4) Uani 1 1 d . .
C2 C 0.72445(17) 0.94108(17) 0.29546(15) 0.0285(5) Uani 1 1 d . .
H2 H 0.7203 0.9330 0.2370 0.034 Uiso 1 1 calc R U
C3 C 0.70083(18) 1.03227(17) 0.32494(17) 0.0335(5) Uani 1 1 d . .
H3 H 0.6824 1.0845 0.2872 0.040 Uiso 1 1 calc R U
C4 C 0.70502(17) 1.04386(16) 0.40866(16) 0.0298(5) Uani 1 1 d . .
C5 C 0.73689(16) 0.96545(16) 0.46285(14) 0.0243(5) Uani 1 1 d . .
C6 C 0.73931(17) 0.98964(17) 0.54724(15) 0.0296(5) Uani 1 1 d . .
C7 C 0.76961(18) 0.92170(19) 0.60745(15) 0.0335(5) Uani 1 1 d . .
H7 H 0.7720 0.9360 0.6648 0.040 Uiso 1 1 calc R U
C8 C 0.79735(17) 0.82969(17) 0.58309(14) 0.0265(5) Uani 1 1 d . .
H8 H 0.8187 0.7826 0.6253 0.032 Uiso 1 1 calc R U
C9 C 0.79484(15) 0.80484(15) 0.50049(14) 0.0201(4) Uani 1 1 d . .
C10 C 0.76321(15) 0.87419(15) 0.43609(13) 0.0199(4) Uani 1 1 d . .
C11 C 0.6797(2) 1.12767(18) 0.46014(19) 0.0419(7) Uani 1 1 d . .
H11A H 0.6093 1.1432 0.4441 0.050 Uiso 1 1 calc R U
H11B H 0.7178 1.1859 0.4519 0.050 Uiso 1 1 calc R U
C12 C 0.7062(2) 1.09348(19) 0.55156(19) 0.0429(6) Uani 1 1 d . .
H12A H 0.7593 1.1336 0.5841 0.051 Uiso 1 1 calc R U
H12B H 0.6488 1.0972 0.5782 0.051 Uiso 1 1 calc R U
C21 C 1.02503(16) 0.77947(16) 0.32292(15) 0.0249(5) Uani 1 1 d . .
C22 C 1.05049(16) 0.68089(15) 0.31774(14) 0.0228(4) Uani 1 1 d . .
C23 C 1.07644(15) 0.64259(16) 0.40196(14) 0.0232(4) Uani 1 1 d . .
C24 C 1.06645(16) 0.71758(17) 0.45882(15) 0.0259(5) Uani 1 1 d . .
C25 C 1.03083(16) 0.80227(16) 0.41020(15) 0.0259(5) Uani 1 1 d . .
C26 C 0.9957(2) 0.84854(18) 0.25186(17) 0.0357(6) Uani 1 1 d . .
H26A H 0.9765 0.8123 0.1994 0.043 Uiso 1 1 calc R U
H26B H 1.0508 0.8910 0.2484 0.043 Uiso 1 1 calc R U
H26C H 0.9404 0.8876 0.2612 0.043 Uiso 1 1 calc R U
C27 C 1.05599(19) 0.62577(17) 0.23997(15) 0.0312(5) Uani 1 1 d . .
H27A H 1.1237 0.6243 0.2326 0.037 Uiso 1 1 calc R U
H27B H 1.0149 0.6574 0.1915 0.037 Uiso 1 1 calc R U
H27C H 1.0329 0.5595 0.2448 0.037 Uiso 1 1 calc R U
C28 C 1.10890(17) 0.54127(17) 0.42375(16) 0.0308(5) Uani 1 1 d . .
H28A H 1.1061 0.5283 0.4823 0.037 Uiso 1 1 calc R U
H28B H 1.1761 0.5329 0.4160 0.037 Uiso 1 1 calc R U
H28C H 1.0658 0.4961 0.3872 0.037 Uiso 1 1 calc R U
C29 C 1.08720(19) 0.7108(2) 0.55196(16) 0.0382(6) Uani 1 1 d . .
H29A H 1.1522 0.7373 0.5746 0.046 Uiso 1 1 calc R U
H29B H 1.0849 0.6429 0.5687 0.046 Uiso 1 1 calc R U
H29C H 1.0381 0.7478 0.5738 0.046 Uiso 1 1 calc R U
C30 C 1.01501(19) 0.90000(18) 0.44459(19) 0.0380(6) Uani 1 1 d . .
H30A H 1.0759 0.9372 0.4528 0.046 Uiso 1 1 calc R U
H30B H 0.9948 0.8926 0.4984 0.046 Uiso 1 1 calc R U
H30C H 0.9639 0.9342 0.4051 0.046 Uiso 1 1 calc R U
C31 C 0.55051(16) 0.65110(18) 0.31234(17) 0.0323(5) Uani 1 1 d . .
C32 C 0.57556(16) 0.55276(18) 0.30397(16) 0.0303(5) Uani 1 1 d . .
C33 C 0.60516(16) 0.51236(17) 0.38753(16) 0.0284(5) Uani 1 1 d . .
C34 C 0.59807(16) 0.58612(18) 0.44668(16) 0.0306(5) Uani 1 1 d . .
C35 C 0.56748(16) 0.67417(17) 0.40030(17) 0.0306(5) Uani 1 1 d . .
C36 C 0.5127(2) 0.7208(2) 0.24338(19) 0.0427(6) Uani 1 1 d . .
H36A H 0.4421 0.7286 0.2381 0.051 Uiso 1 1 calc R U
H36B H 0.5262 0.6960 0.1906 0.051 Uiso 1 1 calc R U
H36C H 0.5450 0.7835 0.2562 0.051 Uiso 1 1 calc R U
C37 C 0.56861(19) 0.4974(2) 0.22441(17) 0.0388(6) Uani 1 1 d . .
H37A H 0.5768 0.5416 0.1794 0.047 Uiso 1 1 calc R U
H37B H 0.5045 0.4661 0.2097 0.047 Uiso 1 1 calc R U
H37C H 0.6199 0.4480 0.2319 0.047 Uiso 1 1 calc R U
C38 C 0.63548(19) 0.40951(17) 0.40654(18) 0.0360(6) Uani 1 1 d . .
H38A H 0.5791 0.3669 0.3888 0.043 Uiso 1 1 calc R U
H38B H 0.6604 0.4022 0.4669 0.043 Uiso 1 1 calc R U
H38C H 0.6868 0.3922 0.3763 0.043 Uiso 1 1 calc R U
C39 C 0.61803(19) 0.5775(2) 0.53963(17) 0.0380(6) Uani 1 1 d . .
H39A H 0.6453 0.5134 0.5561 0.046 Uiso 1 1 calc R U
H39B H 0.5571 0.5859 0.5596 0.046 Uiso 1 1 calc R U
H39C H 0.6648 0.6274 0.5644 0.046 Uiso 1 1 calc R U
C40 C 0.54365(18) 0.76779(19) 0.43717(19) 0.0403(6) Uani 1 1 d . .
H40A H 0.4747 0.7681 0.4411 0.048 Uiso 1 1 calc R U
H40B H 0.5561 0.8213 0.4014 0.048 Uiso 1 1 calc R U
H40C H 0.5845 0.7754 0.4933 0.048 Uiso 1 1 calc R U

loop_
_atom_site_aniso_label
_atom_site_aniso_U_11
_atom_site_aniso_U_22
_atom_site_aniso_U_33
_atom_site_aniso_U_23
_atom_site_aniso_U_13
_atom_site_aniso_U_12
Rh1 0.01831(9) 0.01555(9) 0.01996(9) -0.00087(6) 0.00597(7) 0.00002(6)
Rh2 0.01705(9) 0.01862(9) 0.02646(10) -0.00242(6) 0.00410(7) -0.00034(6)
Cl1 0.0230(2) 0.0181(2) 0.0286(3) -0.0038(2) 0.0064(2) 0.00032(19)
Cl2 0.0404(4) 0.0491(4) 0.0568(4) -0.0112(4) 0.0138(3) -0.0097(3)
S1 0.0244(3) 0.0220(3) 0.0189(2) -0.0007(2) 0.0038(2) 0.0021(2)
S9 0.0194(2) 0.0182(2) 0.0206(3) 0.00184(19) 0.0054(2) 0.00149(19)
O1 0.172(5) 0.127(4) 0.124(4) 0.025(3) 0.019(3) -0.024(3)
C1 0.0206(10) 0.0204(10) 0.0253(11) 0.0001(8) 0.0060(9) 0.0017(8)
C2 0.0289(12) 0.0304(12) 0.0271(12) 0.0067(10) 0.0077(9) 0.0044(10)
C3 0.0354(13) 0.0244(12) 0.0423(14) 0.0114(10) 0.0117(11) 0.0076(10)
C4 0.0268(12) 0.0211(11) 0.0432(14) 0.0032(10) 0.0113(10) 0.0030(9)
C5 0.0201(10) 0.0214(11) 0.0320(12) -0.0011(9) 0.0068(9) -0.0003(8)
C6 0.0265(11) 0.0283(12) 0.0340(13) -0.0094(10) 0.0066(10) 0.0016(9)
C7 0.0359(13) 0.0387(14) 0.0262(12) -0.0099(11) 0.0072(10) 0.0053(11)
C8 0.0270(11) 0.0310(12) 0.0214(11) -0.0009(9) 0.0046(9) 0.0039(9)
C9 0.0172(10) 0.0194(10) 0.0240(11) -0.0008(8) 0.0050(8) 0.0005(8)
C10 0.0164(10) 0.0201(10) 0.0239(11) -0.0006(8) 0.0055(8) -0.0010(8)
C11 0.0481(16) 0.0223(13) 0.0587(18) -0.0028(12) 0.0189(14) 0.0067(11)
C12 0.0482(16) 0.0310(14) 0.0505(17) -0.0120(12) 0.0127(13) 0.0076(12)
C21 0.0225(11) 0.0203(10) 0.0353(13) 0.0015(9) 0.0144(9) -0.0022(9)
C22 0.0207(10) 0.0210(11) 0.0295(12) 0.0001(9) 0.0114(9) -0.0009(8)
C23 0.0170(10) 0.0247(11) 0.0286(11) 0.0001(9) 0.0063(9) -0.0018(8)
C24 0.0183(10) 0.0303(12) 0.0300(12) -0.0031(10) 0.0069(9) -0.0040(9)
C25 0.0204(11) 0.0224(11) 0.0369(13) -0.0067(9) 0.0106(9) -0.0058(8)
C26 0.0428(14) 0.0248(12) 0.0439(14) 0.0096(11) 0.0192(12) 0.0024(10)
C27 0.0391(14) 0.0275(12) 0.0307(13) -0.0018(10) 0.0156(11) 0.0030(10)
C28 0.0272(12) 0.0281(12) 0.0379(13) 0.0068(10) 0.0084(10) 0.0057(9)
C29 0.0327(13) 0.0520(16) 0.0282(13) -0.0057(12) 0.0020(10) -0.0062(12)
C30 0.0355(14) 0.0261(13) 0.0555(17) -0.0153(12) 0.0165(12) -0.0070(10)
C31 0.0162(11) 0.0305(12) 0.0477(15) -0.0024(11) 0.0011(10) -0.0002(9)
C32 0.0175(10) 0.0291(12) 0.0428(14) -0.0064(10) 0.0024(10) -0.0044(9)
C33 0.0171(10) 0.0248(11) 0.0437(14) -0.0037(10) 0.0069(9) -0.0057(9)
C34 0.0184(11) 0.0310(13) 0.0450(14) -0.0038(11) 0.0130(10) -0.0049(9)
C35 0.0154(10) 0.0287(12) 0.0479(15) -0.0067(11) 0.0072(10) -0.0007(9)
C36 0.0331(14) 0.0360(14) 0.0523(17) 0.0010(13) -0.0072(12) 0.0049(11)
C37 0.0337(13) 0.0365(14) 0.0422(15) -0.0102(12) -0.0017(11) -0.0025(11)
C38 0.0325(13) 0.0237(12) 0.0525(16) -0.0012(11) 0.0102(12) -0.0040(10)
C39 0.0345(13) 0.0409(14) 0.0437(15) -0.0040(12) 0.0196(11) -0.0053(11)
C40 0.0256(12) 0.0339(14) 0.0621(18) -0.0141(13) 0.0105(12) 0.0027(11)

loop_
_atom_type_symbol
_atom_type_description
_atom_type_scat_dispersion_real
_atom_type_scat_dispersion_imag
_atom_type_scat_source
C C 0.0033 0.0016
;
International Tables for Crystallography
(Vol. C, Tables 4.2.6.8 and 6.1.1.4)
;
H H 0.0000 0.0000
;
International Tables for Crystallography
(Vol. C, Table 6.1.1.4)
;
Cl Cl 0.1484 0.1585
;
International Tables for Crystallography
(Vol. C, Tables 4.2.6.8 and 6.1.1.4)
;
Rh Rh -1.1178 0.9187
;
International Tables for Crystallography
(Vol. C, Tables 4.2.6.8 and 6.1.1.4)
;
S S 0.1246 0.1234
;
International Tables for Crystallography
(Vol. C, Tables 4.2.6.8 and 6.1.1.4)
;
O O 0.0106 0.0060
;
International Tables for Crystallography
(Vol. C, Tables 4.2.6.8 and 6.1.1.4)
;

loop_
_geom_angle_atom_site_label_1
_geom_angle_atom_site_label_2
_geom_angle_atom_site_label_3
_geom_angle
C25 Rh1 C21 39.33(9)
C25 Rh1 C24 39.34(9)
C21 Rh1 C24 64.99(9)
C25 Rh1 C22 64.99(8)
C21 Rh1 C22 37.92(8)
C24 Rh1 C22 64.37(8)
C25 Rh1 C23 64.93(8)
C21 Rh1 C23 64.28(8)
C24 Rh1 C23 37.91(8)
C22 Rh1 C23 38.67(8)
C25 Rh1 S9 108.70(6)
C21 Rh1 S9 145.49(6)
C24 Rh1 S9 98.53(6)
C22 Rh1 S9 160.31(6)
C23 Rh1 S9 121.70(6)
C25 Rh1 S1 112.62(7)
C21 Rh1 S1 99.47(6)
C24 Rh1 S1 150.24(6)
C22 Rh1 S1 119.60(6)
C23 Rh1 S1 158.12(6)
S9 Rh1 S1 80.081(19)
C25 Rh1 Cl1 164.25(6)
C21 Rh1 Cl1 133.34(6)
C24 Rh1 Cl1 128.62(6)
C22 Rh1 Cl1 101.69(6)
C23 Rh1 Cl1 99.50(6)
S9 Rh1 Cl1 80.959(18)
S1 Rh1 Cl1 80.806(19)
C35 Rh2 C31 39.10(10)
C35 Rh2 C32 65.08(9)
C31 Rh2 C32 38.03(9)
C35 Rh2 C33 65.07(9)
C31 Rh2 C33 64.45(9)
C32 Rh2 C33 38.96(9)
C35 Rh2 C34 39.30(10)
C31 Rh2 C34 64.85(10)
C32 Rh2 C34 64.62(9)
C33 Rh2 C34 38.05(9)
C35 Rh2 S9 107.55(7)
C31 Rh2 S9 143.75(7)
C32 Rh2 S9 161.26(7)
C33 Rh2 S9 122.51(7)
C34 Rh2 S9 98.44(7)
C35 Rh2 S1 112.82(7)
C31 Rh2 S1 99.22(7)
C32 Rh2 S1 118.75(7)
C33 Rh2 S1 157.51(7)
C34 Rh2 S1 150.59(7)
S9 Rh2 S1 79.897(19)
C35 Rh2 Cl1 164.91(7)
C31 Rh2 Cl1 135.10(7)
C32 Rh2 Cl1 102.94(6)
C33 Rh2 Cl1 99.88(6)
C34 Rh2 Cl1 128.45(7)
S9 Rh2 Cl1 80.873(18)
S1 Rh2 Cl1 80.582(19)
Rh1 Cl1 Rh2 80.613(16)
C1 S1 Rh1 105.89(7)
C1 S1 Rh2 105.75(7)
Rh1 S1 Rh2 84.722(18)
C9 S9 Rh1 107.24(7)
C9 S9 Rh2 104.00(7)
Rh1 S9 Rh2 85.015(18)
H1A O1 H1B 106(3)
C2 C1 C10 119.4(2)
C2 C1 S1 117.29(17)
C10 C1 S1 123.33(16)
C1 C2 C3 123.2(2)
C1 C2 H2 118.4
C3 C2 H2 118.4
C4 C3 C2 118.7(2)
C4 C3 H3 120.6
C2 C3 H3 120.6
C3 C4 C5 118.7(2)
C3 C4 C11 132.6(2)
C5 C4 C11 108.7(2)
C10 C5 C6 124.0(2)
C10 C5 C4 124.3(2)
C6 C5 C4 111.7(2)
C7 C6 C5 118.8(2)
C7 C6 C12 132.3(2)
C5 C6 C12 108.9(2)
C6 C7 C8 118.8(2)
C6 C7 H7 120.6
C8 C7 H7 120.6
C9 C8 C7 123.0(2)
C9 C8 H8 118.5
C7 C8 H8 118.5
C8 C9 C10 119.53(19)
C8 C9 S9 116.49(17)
C10 C9 S9 123.96(16)
C5 C10 C9 115.86(19)
C5 C10 C1 115.73(19)
C9 C10 C1 128.40(19)
C4 C11 C12 105.4(2)
C4 C11 H11A 110.7
C12 C11 H11A 110.7
C4 C11 H11B 110.7
C12 C11 H11B 110.7
H11A C11 H11B 108.8
C6 C12 C11 105.2(2)
C6 C12 H12A 110.7
C11 C12 H12A 110.7
C6 C12 H12B 110.7
C11 C12 H12B 110.7
H12A C12 H12B 108.8
C22 C21 C25 107.7(2)
C22 C21 C26 127.0(2)
C25 C21 C26 125.2(2)
C22 C21 Rh1 71.46(12)
C25 C21 Rh1 68.11(12)
C26 C21 Rh1 125.10(16)
C21 C22 C23 108.2(2)
C21 C22 C27 126.8(2)
C23 C22 C27 124.9(2)
C21 C22 Rh1 70.63(12)
C23 C22 Rh1 70.78(12)
C27 C22 Rh1 127.02(16)
C24 C23 C22 108.30(19)
C24 C23 C28 126.7(2)
C22 C23 C28 125.1(2)
C24 C23 Rh1 70.53(12)
C22 C23 Rh1 70.55(12)
C28 C23 Rh1 125.08(15)
C23 C24 C25 107.7(2)
C23 C24 C29 126.6(2)
C25 C24 C29 125.7(2)
C23 C24 Rh1 71.56(13)
C25 C24 Rh1 68.09(12)
C29 C24 Rh1 125.03(16)
C21 C25 C24 107.92(19)
C21 C25 C30 125.7(2)
C24 C25 C30 126.0(2)
C21 C25 Rh1 72.56(12)
C24 C25 Rh1 72.57(12)
C30 C25 Rh1 126.40(16)
C21 C26 H26A 109.5
C21 C26 H26B 109.5
H26A C26 H26B 109.5
C21 C26 H26C 109.5
H26A C26 H26C 109.5
H26B C26 H26C 109.5
C22 C27 H27A 109.5
C22 C27 H27B 109.5
H27A C27 H27B 109.5
C22 C27 H27C 109.5
H27A C27 H27C 109.5
H27B C27 H27C 109.5
C23 C28 H28A 109.5
C23 C28 H28B 109.5
H28A C28 H28B 109.5
C23 C28 H28C 109.5
H28A C28 H28C 109.5
H28B C28 H28C 109.5
C24 C29 H29A 109.5
C24 C29 H29B 109.5
H29A C29 H29B 109.5
C24 C29 H29C 109.5
H29A C29 H29C 109.5
H29B C29 H29C 109.5
C25 C30 H30A 109.5
C25 C30 H30B 109.5
H30A C30 H30B 109.5
C25 C30 H30C 109.5
H30A C30 H30C 109.5
H30B C30 H30C 109.5
C32 C31 C35 108.3(2)
C32 C31 C36 127.1(2)
C35 C31 C36 124.6(2)
C32 C31 Rh2 71.13(13)
C35 C31 Rh2 68.86(13)
C36 C31 Rh2 125.78(18)
C31 C32 C33 107.9(2)
C31 C32 C37 127.0(2)
C33 C32 C37 125.0(2)
C31 C32 Rh2 70.83(13)
C33 C32 Rh2 70.55(12)
C37 C32 Rh2 126.48(17)
C34 C33 C32 108.3(2)
C34 C33 C38 126.6(2)
C32 C33 C38 125.0(2)
C34 C33 Rh2 71.10(13)
C32 C33 Rh2 70.49(13)
C38 C33 Rh2 125.25(16)
C33 C34 C35 107.6(2)
C33 C34 C39 127.5(2)
C35 C34 C39 124.9(2)
C33 C34 Rh2 70.85(13)
C35 C34 Rh2 68.48(13)
C39 C34 Rh2 125.86(16)
C31 C35 C34 107.7(2)
C31 C35 C40 126.0(2)
C34 C35 C40 125.7(2)
C31 C35 Rh2 72.05(13)
C34 C35 Rh2 72.22(13)
C40 C35 Rh2 128.08(17)
C31 C36 H36A 109.5
C31 C36 H36B 109.5
H36A C36 H36B 109.5
C31 C36 H36C 109.5
H36A C36 H36C 109.5
H36B C36 H36C 109.5
C32 C37 H37A 109.5
C32 C37 H37B 109.5
H37A C37 H37B 109.5
C32 C37 H37C 109.5
H37A C37 H37C 109.5
H37B C37 H37C 109.5
C33 C38 H38A 109.5
C33 C38 H38B 109.5
H38A C38 H38B 109.5
C33 C38 H38C 109.5
H38A C38 H38C 109.5
H38B C38 H38C 109.5
C34 C39 H39A 109.5
C34 C39 H39B 109.5
H39A C39 H39B 109.5
C34 C39 H39C 109.5
H39A C39 H39C 109.5
H39B C39 H39C 109.5
C35 C40 H40A 109.5
C35 C40 H40B 109.5
H40A C40 H40B 109.5
C35 C40 H40C 109.5
H40A C40 H40C 109.5
H40B C40 H40C 109.5

loop_
_geom_bond_atom_site_label_1
_geom_bond_atom_site_label_2
_geom_bond_distance
Rh1 C25 2.113(2)
Rh1 C21 2.173(2)
Rh1 C24 2.173(2)
Rh1 C22 2.184(2)
Rh1 C23 2.187(2)
Rh1 S9 2.3709(5)
Rh1 S1 2.3739(6)
Rh1 Cl1 2.4754(5)
Rh2 C35 2.131(2)
Rh2 C31 2.173(2)
Rh2 C32 2.177(2)
Rh2 C33 2.178(2)
Rh2 C34 2.181(2)
Rh2 S9 2.3718(6)
Rh2 S1 2.3820(6)
Rh2 Cl1 2.4786(5)
S1 C1 1.770(2)
S9 C9 1.769(2)
O1 H1A 0.983(3)
O1 H1B 0.982(3)
C1 C2 1.386(3)
C1 C10 1.427(3)
C2 C3 1.412(3)
C2 H2 0.9500
C3 C4 1.364(4)
C3 H3 0.9500
C4 C5 1.412(3)
C4 C11 1.515(3)
C5 C10 1.408(3)
C5 C6 1.410(3)
C6 C7 1.362(4)
C6 C12 1.514(3)
C7 C8 1.411(3)
C7 H7 0.9500
C8 C9 1.383(3)
C8 H8 0.9500
C9 C10 1.424(3)
C11 C12 1.535(4)
C11 H11A 0.9900
C11 H11B 0.9900
C12 H12A 0.9900
C12 H12B 0.9900
C21 C22 1.415(3)
C21 C25 1.444(3)
C21 C26 1.493(3)
C22 C23 1.447(3)
C22 C27 1.495(3)
C23 C24 1.417(3)
C23 C28 1.493(3)
C24 C25 1.444(3)
C24 C29 1.490(3)
C25 C30 1.497(3)
C26 H26A 0.9800
C26 H26B 0.9800
C26 H26C 0.9800
C27 H27A 0.9800
C27 H27B 0.9800
C27 H27C 0.9800
C28 H28A 0.9800
C28 H28B 0.9800
C28 H28C 0.9800
C29 H29A 0.9800
C29 H29B 0.9800
C29 H29C 0.9800
C30 H30A 0.9800
C30 H30B 0.9800
C30 H30C 0.9800
C31 C32 1.417(3)
C31 C35 1.441(4)
C31 C36 1.493(4)
C32 C33 1.452(4)
C32 C37 1.492(4)
C33 C34 1.421(3)
C33 C38 1.498(3)
C34 C35 1.451(4)
C34 C39 1.489(4)
C35 C40 1.493(3)
C36 H36A 0.9800
C36 H36B 0.9800
C36 H36C 0.9800
C37 H37A 0.9800
C37 H37B 0.9800
C37 H37C 0.9800
C38 H38A 0.9800
C38 H38B 0.9800
C38 H38C 0.9800
C39 H39A 0.9800
C39 H39B 0.9800
C39 H39C 0.9800
C40 H40A 0.9800
C40 H40B 0.9800
C40 H40C 0.9800

loop_
_geom_torsion_atom_site_label_1
_geom_torsion_atom_site_label_2
_geom_torsion_atom_site_label_3
_geom_torsion_atom_site_label_4
_geom_torsion
Rh1 S1 C1 C2 133.71(16)
Rh2 S1 C1 C2 -137.39(16)
Rh1 S1 C1 C10 -47.56(19)
Rh2 S1 C1 C10 41.34(19)
C10 C1 C2 C3 -1.9(3)
S1 C1 C2 C3 176.84(19)
C1 C2 C3 C4 -1.2(4)
C2 C3 C4 C5 2.7(4)
C2 C3 C4 C11 -176.0(3)
C3 C4 C5 C10 -1.3(4)
C11 C4 C5 C10 177.7(2)
C3 C4 C5 C6 178.6(2)
C11 C4 C5 C6 -2.4(3)
C10 C5 C6 C7 0.6(4)
C4 C5 C6 C7 -179.3(2)
C10 C5 C6 C12 180.0(2)
C4 C5 C6 C12 0.1(3)
C5 C6 C7 C8 0.0(4)
C12 C6 C7 C8 -179.2(3)
C6 C7 C8 C9 -0.3(4)
C7 C8 C9 C10 0.1(3)
C7 C8 C9 S9 -178.34(19)
Rh1 S9 C9 C8 -139.43(16)
Rh2 S9 C9 C8 131.51(16)
Rh1 S9 C9 C10 42.20(19)
Rh2 S9 C9 C10 -46.86(19)
C6 C5 C10 C9 -0.8(3)
C4 C5 C10 C9 179.1(2)
C6 C5 C10 C1 178.4(2)
C4 C5 C10 C1 -1.7(3)
C8 C9 C10 C5 0.4(3)
S9 C9 C10 C5 178.74(16)
C8 C9 C10 C1 -178.7(2)
S9 C9 C10 C1 -0.3(3)
C2 C1 C10 C5 3.2(3)
S1 C1 C10 C5 -175.51(16)
C2 C1 C10 C9 -177.7(2)
S1 C1 C10 C9 3.6(3)
C3 C4 C11 C12 -177.5(3)
C5 C4 C11 C12 3.6(3)
C7 C6 C12 C11 -178.5(3)
C5 C6 C12 C11 2.2(3)
C4 C11 C12 C6 -3.5(3)
C25 C21 C22 C23 -2.4(2)
C26 C21 C22 C23 178.5(2)
Rh1 C21 C22 C23 -61.10(15)
C25 C21 C22 C27 -179.1(2)
C26 C21 C22 C27 1.8(4)
Rh1 C21 C22 C27 122.3(2)
C25 C21 C22 Rh1 58.65(14)
C26 C21 C22 Rh1 -120.4(2)
C21 C22 C23 C24 0.3(2)
C27 C22 C23 C24 177.0(2)
Rh1 C22 C23 C24 -60.72(15)
C21 C22 C23 C28 -179.2(2)
C27 C22 C23 C28 -2.5(3)
Rh1 C22 C23 C28 119.8(2)
C21 C22 C23 Rh1 61.00(15)
C27 C22 C23 Rh1 -122.3(2)
C22 C23 C24 C25 2.0(2)
C28 C23 C24 C25 -178.5(2)
Rh1 C23 C24 C25 -58.74(15)
C22 C23 C24 C29 -178.9(2)
C28 C23 C24 C29 0.6(4)
Rh1 C23 C24 C29 120.4(2)
C22 C23 C24 Rh1 60.74(15)
C28 C23 C24 Rh1 -119.8(2)
C22 C21 C25 C24 3.7(2)
C26 C21 C25 C24 -177.2(2)
Rh1 C21 C25 C24 64.44(15)
C22 C21 C25 C30 176.5(2)
C26 C21 C25 C30 -4.3(4)
Rh1 C21 C25 C30 -122.7(2)
C22 C21 C25 Rh1 -60.76(15)
C26 C21 C25 Rh1 118.4(2)
C23 C24 C25 C21 -3.5(2)
C29 C24 C25 C21 177.3(2)
Rh1 C24 C25 C21 -64.43(15)
C23 C24 C25 C30 -176.3(2)
C29 C24 C25 C30 4.5(4)
Rh1 C24 C25 C30 122.7(2)
C23 C24 C25 Rh1 60.93(15)
C29 C24 C25 Rh1 -118.2(2)
C35 C31 C32 C33 2.1(3)
C36 C31 C32 C33 -177.8(2)
Rh2 C31 C32 C33 61.14(15)
C35 C31 C32 C37 179.2(2)
C36 C31 C32 C37 -0.7(4)
Rh2 C31 C32 C37 -121.7(2)
C35 C31 C32 Rh2 -59.01(16)
C36 C31 C32 Rh2 121.1(3)
C31 C32 C33 C34 0.0(2)
C37 C32 C33 C34 -177.2(2)
Rh2 C32 C33 C34 61.35(15)
C31 C32 C33 C38 178.7(2)
C37 C32 C33 C38 1.5(4)
Rh2 C32 C33 C38 -120.0(2)
C31 C32 C33 Rh2 -61.32(16)
C37 C32 C33 Rh2 121.5(2)
C32 C33 C34 C35 -2.1(2)
C38 C33 C34 C35 179.2(2)
Rh2 C33 C34 C35 58.82(15)
C32 C33 C34 C39 178.0(2)
C38 C33 C34 C39 -0.6(4)
Rh2 C33 C34 C39 -121.0(2)
C32 C33 C34 Rh2 -60.96(15)
C38 C33 C34 Rh2 120.4(2)
C32 C31 C35 C34 -3.4(3)
C36 C31 C35 C34 176.5(2)
Rh2 C31 C35 C34 -63.87(15)
C32 C31 C35 C40 -175.1(2)
C36 C31 C35 C40 4.8(4)
Rh2 C31 C35 C40 124.5(2)
C32 C31 C35 Rh2 60.43(16)
C36 C31 C35 Rh2 -119.7(2)
C33 C34 C35 C31 3.4(2)
C39 C34 C35 C31 -176.7(2)
Rh2 C34 C35 C31 63.76(16)
C33 C34 C35 C40 175.1(2)
C39 C34 C35 C40 -5.0(4)
Rh2 C34 C35 C40 -124.6(2)
C33 C34 C35 Rh2 -60.32(15)
C39 C34 C35 Rh2 119.5(2)
